data_4301888
loop_
_publ_author_name
'Pius O. Adelani'
'Thomas E. Albrecht-Schmitt'

_publ_section_title
;
Uranyl Diphosphonates with Pillared Structures
;
_journal_name_full 'Inorganic Chemistry'
_journal_page_first 2732
_journal_page_last 2734
_journal_paper_doi 10.1021/ic900172s
_journal_volume 48
_journal_year 2009
_chemical_formula_moiety 'C11 H15 N O12 P3 U'
_chemical_formula_sum 'C11 H15 N O12 P3 U'
_chemical_formula_weight 684.18
_chemical_name_systematic
;
 ?
;
_space_group_IT_number 14
_symmetry_cell_setting monoclinic
_symmetry_space_group_name_Hall '-P 2yn'
_symmetry_space_group_name_H-M 'P 1 21/n 1'
_atom_sites_solution_hydrogens geom
_atom_sites_solution_primary direct
_atom_sites_solution_secondary difmap
_audit_creation_method SHELXL-97
_cell_angle_alpha 90.00
_cell_angle_beta 95.6260(10)
_cell_angle_gamma 90.00
_cell_formula_units_Z 4
_cell_length_a 10.2410(6)
_cell_length_b 11.4366(6)
_cell_length_c 15.9325(9)
_cell_measurement_reflns_used 4183
_cell_measurement_temperature 193(2)
_cell_measurement_theta_max 28.30
_cell_measurement_theta_min 2.20
_cell_volume 1857.06(18)
_computing_cell_refinement 'SMART, SAINT'
_computing_data_collection SMART
_computing_data_reduction SANIT
_computing_molecular_graphics 'SHELXP-97 (Sheldrick, 1997)'
_computing_publication_material 'SHELXCIF-97 (Sheldrick, 1997)'
_computing_structure_refinement 'SHELXL-97 (Sheldrick, 1997)'
_computing_structure_solution 'SHELXS-97 (Sheldrick, 1990)'
_diffrn_ambient_temperature 193(2)
_diffrn_measured_fraction_theta_full 0.998
_diffrn_measured_fraction_theta_max 0.998
_diffrn_measurement_device_type 'BRUKER APEX'
_diffrn_measurement_method '0.3 wide /w exposure'
_diffrn_radiation_monochromator graphite
_diffrn_radiation_source 'fine-focus sealed tube'
_diffrn_radiation_type MoK\a
_diffrn_radiation_wavelength 0.71073
_diffrn_reflns_av_R_equivalents 0.0352
_diffrn_reflns_av_sigmaI/netI 0.0336
_diffrn_reflns_limit_h_max 13
_diffrn_reflns_limit_h_min -13
_diffrn_reflns_limit_k_max 15
_diffrn_reflns_limit_k_min -15
_diffrn_reflns_limit_l_max 21
_diffrn_reflns_limit_l_min -21
_diffrn_reflns_number 18784
_diffrn_reflns_theta_full 28.30
_diffrn_reflns_theta_max 28.30
_diffrn_reflns_theta_min 2.20
_diffrn_standards_decay_% 0
_diffrn_standards_interval_count na
_diffrn_standards_interval_time na
_diffrn_standards_number na
_exptl_absorpt_coefficient_mu 9.063
_exptl_absorpt_correction_T_max 0.6409
_exptl_absorpt_correction_T_min 0.2536
_exptl_absorpt_correction_type numerical
_exptl_absorpt_process_details SHELXPREP
_exptl_crystal_colour yellow
_exptl_crystal_density_diffrn 2.447
_exptl_crystal_density_meas ?
_exptl_crystal_density_method 'not measured'
_exptl_crystal_description tablet
_exptl_crystal_F_000 1284
_exptl_crystal_size_max 0.162
_exptl_crystal_size_mid 0.096
_exptl_crystal_size_min 0.050
_refine_diff_density_max 2.007
_refine_diff_density_min -1.404
_refine_diff_density_rms 0.164
_refine_ls_extinction_coef 0
_refine_ls_extinction_method none
_refine_ls_goodness_of_fit_ref 1.027
_refine_ls_hydrogen_treatment constr
_refine_ls_matrix_type full
_refine_ls_number_parameters 253
_refine_ls_number_reflns 4616
_refine_ls_number_restraints 0
_refine_ls_restrained_S_all 1.027
_refine_ls_R_factor_all 0.0305
_refine_ls_R_factor_gt 0.0269
_refine_ls_shift/su_max 0.001
_refine_ls_shift/su_mean 0.000
_refine_ls_structure_factor_coef Fsqd
_refine_ls_weighting_details 'calc w=1/[\s^2^(Fo^2^)+(0.0403P)^2^+2.3348P] where P=(Fo^2^+2Fc^2^)/3'
_refine_ls_weighting_scheme calc
_refine_ls_wR_factor_gt 0.0683
_refine_ls_wR_factor_ref 0.0699
_reflns_number_gt 4183
_reflns_number_total 4616
_reflns_threshold_expression >2sigma(I)
_cod_data_source_file ic900172s_si_001_2.cif
_cod_data_source_block final
_cod_depositor_comments
;
The following automatic conversions were performed:

'_exptl_crystal_density_meas' value 'nm' was changed to '?' - the
value is perceived as not measured.

Automatic conversion script
Id: cif_fix_values 3008 2015-01-20 13:52:24Z robertas 
;
_cod_original_sg_symbol_H-M 'P 21/n'
_cod_database_code 4301888

loop_
_symmetry_equiv_pos_as_xyz
'x, y, z'
'-x+1/2, y+1/2, -z+1/2'
'-x, -y, -z'
'x-1/2, -y-1/2, z-1/2'

loop_
_atom_site_label
_atom_site_type_symbol
_atom_site_fract_x
_atom_site_fract_y
_atom_site_fract_z
_atom_site_U_iso_or_equiv
_atom_site_adp_type
_atom_site_occupancy
_atom_site_symmetry_multiplicity
_atom_site_calc_flag
_atom_site_refinement_flags
_atom_site_disorder_assembly
_atom_site_disorder_group
U1 U 0.324430(12) 0.277310(11) 0.218371(8) 0.01485(6) Uani 1 1 d . . .
P3 P 0.04458(10) 0.06688(9) 0.19515(6) 0.0177(2) Uani 1 1 d . . .
P2 P 0.42549(9) -0.03411(9) 0.19002(6) 0.01596(19) Uani 1 1 d . . .
P1 P 0.65668(10) 0.31237(10) 0.15911(6) 0.0189(2) Uani 1 1 d . . .
O12 O 0.5587(3) 0.2728(3) 0.2176(2) 0.0234(6) Uani 1 1 d . . .
O32 O 0.7966(3) 0.2933(3) 0.1948(2) 0.0287(7) Uani 1 1 d . . .
O11 O 0.3512(3) 0.2318(3) 0.32512(19) 0.0250(7) Uani 1 1 d . . .
O10 O 0.1278(3) 0.1743(3) 0.20269(19) 0.0249(6) Uani 1 1 d . . .
O9 O 0.2982(3) 0.3243(3) 0.11155(17) 0.0237(6) Uani 1 1 d . . .
O31 O 0.5765(3) -0.0308(3) 0.2202(2) 0.0274(7) Uani 1 1 d . . .
H31A H 0.5982 -0.0932 0.2457 0.041 Uiso 1 1 calc R . .
O30 O -0.0935(3) 0.0935(3) 0.22632(19) 0.0260(6) Uani 1 1 d . . .
H30A H -0.1172 0.1614 0.2115 0.039 Uiso 1 1 calc R . .
O3 O 0.3822(3) 0.0886(2) 0.17219(19) 0.0236(6) Uani 1 1 d . . .
O2 O 0.6348(3) 0.4457(3) 0.1369(2) 0.0302(7) Uani 1 1 d . . .
H2B H 0.6236 0.4831 0.1810 0.045 Uiso 1 1 calc R . .
C5 C 0.4068(4) -0.1151(4) 0.0926(2) 0.0199(8) Uani 1 1 d . . .
C4 C 0.0186(4) 0.0285(4) 0.0855(3) 0.0208(8) Uani 1 1 d . . .
C3 C 0.0491(4) 0.5051(4) 0.0870(2) 0.0240(9) Uani 1 1 d . . .
H3A H -0.0133 0.5609 0.1087 0.029 Uiso 1 1 calc R . .
H3B H 0.1119 0.4799 0.1348 0.029 Uiso 1 1 calc R . .
C22 C 0.6286(4) 0.2392(4) 0.0588(3) 0.0217(8) Uani 1 1 d . . .
C2 C 0.0736(4) 0.0972(4) 0.0253(3) 0.0250(9) Uani 1 1 d . . .
H2A H 0.1246 0.1638 0.0428 0.030 Uiso 1 1 calc R . .
O1W O 0.6534(4) 0.1478(4) 0.3674(2) 0.0428(9) Uani 1 1 d . . .
C21 C 0.3538(4) -0.0611(4) 0.0195(3) 0.0246(9) Uani 1 1 d . . .
H21A H 0.3305 0.0192 0.0208 0.030 Uiso 1 1 calc R . .
C20 C 0.6658(4) 0.1222(4) 0.0558(3) 0.0274(9) Uani 1 1 d . . .
H20A H 0.7046 0.0845 0.1052 0.033 Uiso 1 1 calc R . .
C18 C 0.4448(5) -0.2318(4) 0.0898(3) 0.0292(10) Uani 1 1 d . . .
H18A H 0.4824 -0.2694 0.1395 0.035 Uiso 1 1 calc R . .
C17 C 0.5722(5) 0.2938(4) -0.0138(3) 0.0310(10) Uani 1 1 d . . .
H17A H 0.5453 0.3732 -0.0119 0.037 Uiso 1 1 calc R . .
N1 N -0.0236(6) 0.4015(5) 0.0498(3) 0.0587(15) Uani 1 1 d . . .
H1A H -0.0672 0.3655 0.0905 0.070 Uiso 1 1 calc R . .
H1B H 0.0350 0.3488 0.0312 0.070 Uiso 1 1 calc R . .
C33 C 0.1204(5) 0.5625(5) 0.0227(3) 0.0414(13) Uani 1 1 d . . .
H33A H 0.1858 0.5081 0.0027 0.050 Uiso 1 1 calc R . .
H33B H 0.1674 0.6322 0.0471 0.050 Uiso 1 1 calc R . .
C19A C -0.0541(4) -0.0689(4) 0.0600(3) 0.0249(9) Uani 1 1 d . . .
H19A H -0.0908 -0.1166 0.1005 0.030 Uiso 1 1 calc R . .
O7A O 0.1446(3) 0.4033(3) 0.24395(18) 0.0231(6) Uani 1 1 d . . .
O4A O 0.0919(3) -0.0364(3) 0.2467(2) 0.0329(7) Uani 1 1 d . . .

loop_
_atom_site_aniso_label
_atom_site_aniso_U_11
_atom_site_aniso_U_22
_atom_site_aniso_U_33
_atom_site_aniso_U_23
_atom_site_aniso_U_13
_atom_site_aniso_U_12
U1 0.01584(8) 0.01299(9) 0.01575(9) 0.00025(5) 0.00170(5) -0.00062(5)
P3 0.0169(4) 0.0134(4) 0.0227(5) 0.0024(4) 0.0007(4) -0.0002(3)
P2 0.0172(4) 0.0142(4) 0.0168(4) -0.0001(4) 0.0028(4) -0.0002(3)
P1 0.0165(5) 0.0211(5) 0.0197(5) -0.0040(4) 0.0040(4) -0.0019(4)
O12 0.0178(14) 0.0288(17) 0.0242(15) -0.0003(12) 0.0055(12) -0.0020(11)
O32 0.0162(14) 0.0343(18) 0.0351(17) -0.0106(14) 0.0007(13) 0.0004(12)
O11 0.0288(16) 0.0299(17) 0.0163(14) 0.0061(12) 0.0017(12) 0.0015(13)
O10 0.0231(14) 0.0187(14) 0.0334(16) -0.0005(13) 0.0050(12) -0.0055(12)
O9 0.0300(15) 0.0250(15) 0.0158(13) 0.0030(12) 0.0013(11) 0.0007(13)
O31 0.0218(15) 0.0256(16) 0.0339(17) 0.0061(13) -0.0023(12) -0.0006(12)
O30 0.0176(13) 0.0295(16) 0.0319(16) 0.0026(13) 0.0073(12) -0.0008(12)
O3 0.0268(15) 0.0163(14) 0.0278(15) -0.0009(12) 0.0029(12) 0.0032(11)
O2 0.0418(18) 0.0216(15) 0.0287(16) -0.0035(13) 0.0108(14) 0.0000(13)
C5 0.0199(18) 0.0192(19) 0.0211(18) -0.0024(15) 0.0051(15) -0.0002(15)
C4 0.0205(18) 0.0151(18) 0.027(2) 0.0020(16) 0.0036(16) 0.0027(15)
C3 0.028(2) 0.034(2) 0.0091(16) -0.0021(16) -0.0025(15) 0.0075(18)
C22 0.0201(19) 0.023(2) 0.022(2) -0.0029(16) 0.0036(16) -0.0027(16)
C2 0.028(2) 0.017(2) 0.030(2) -0.0028(17) 0.0028(17) -0.0048(16)
O1W 0.041(2) 0.047(2) 0.040(2) 0.0093(17) 0.0049(16) -0.0040(17)
C21 0.029(2) 0.019(2) 0.025(2) -0.0026(16) -0.0005(17) 0.0070(16)
C20 0.035(2) 0.025(2) 0.021(2) -0.0003(17) -0.0033(17) 0.0054(18)
C18 0.043(3) 0.022(2) 0.022(2) -0.0008(17) 0.001(2) 0.0093(19)
C17 0.044(3) 0.022(2) 0.026(2) -0.0054(17) 0.000(2) 0.0091(19)
N1 0.089(4) 0.038(3) 0.054(3) 0.011(2) 0.028(3) 0.002(3)
C33 0.035(3) 0.052(3) 0.038(3) -0.020(2) 0.007(2) -0.012(2)
C19A 0.028(2) 0.021(2) 0.026(2) 0.0005(16) 0.0057(17) -0.0046(16)
O7A 0.0286(15) 0.0218(15) 0.0198(14) -0.0005(12) 0.0064(12) 0.0066(12)
O4A 0.0420(19) 0.0213(16) 0.0336(17) 0.0079(13) -0.0051(14) 0.0029(14)

loop_
_atom_type_symbol
_atom_type_description
_atom_type_scat_dispersion_real
_atom_type_scat_dispersion_imag
_atom_type_scat_source
C C 0.0033 0.0016 'International Tables Vol C Tables 4.2.6.8 and 6.1.1.4'
H H 0.0000 0.0000 'International Tables Vol C Tables 4.2.6.8 and 6.1.1.4'
N N 0.0061 0.0033 'International Tables Vol C Tables 4.2.6.8 and 6.1.1.4'
O O 0.0106 0.0060 'International Tables Vol C Tables 4.2.6.8 and 6.1.1.4'
P P 0.1023 0.0942 'International Tables Vol C Tables 4.2.6.8 and 6.1.1.4'
U U -9.6767 9.6646 'International Tables Vol C Tables 4.2.6.8 and 6.1.1.4'

loop_
_geom_angle_atom_site_label_1
_geom_angle_atom_site_label_2
_geom_angle_atom_site_label_3
_geom_angle
_geom_angle_site_symmetry_1
_geom_angle_site_symmetry_3
_geom_angle_publ_flag
O11 U1 O9 179.43(14) . . ?
O11 U1 O10 90.32(13) . . ?
O9 U1 O10 90.12(12) . . ?
O11 U1 O4A 91.17(13) . 2 ?
O9 U1 O4A 88.26(13) . 2 ?
O10 U1 O4A 141.15(12) . 2 ?
O11 U1 O3 90.62(13) . . ?
O9 U1 O3 89.84(12) . . ?
O10 U1 O3 75.26(10) . . ?
O4A U1 O3 143.52(11) 2 . ?
O11 U1 O12 86.41(13) . . ?
O9 U1 O12 93.40(12) . . ?
O10 U1 O12 147.55(10) . . ?
O4A U1 O12 71.25(11) 2 . ?
O3 U1 O12 72.51(10) . . ?
O11 U1 O7A 93.57(12) . . ?
O9 U1 O7A 86.25(12) . . ?
O10 U1 O7A 69.63(11) . . ?
O4A U1 O7A 71.53(11) 2 . ?
O3 U1 O7A 144.64(10) . . ?
O12 U1 O7A 142.77(10) . . ?
O4A P3 O10 117.05(18) . . ?
O4A P3 O30 103.47(19) . . ?
O10 P3 O30 109.80(17) . . ?
O4A P3 C4 110.59(19) . . ?
O10 P3 C4 107.95(18) . . ?
O30 P3 C4 107.59(18) . . ?
O3 P2 O7A 115.22(17) . 2_545 ?
O3 P2 O31 107.52(17) . . ?
O7A P2 O31 108.53(17) 2_545 . ?
O3 P2 C5 108.36(18) . . ?
O7A P2 C5 109.79(18) 2_545 . ?
O31 P2 C5 107.10(18) . . ?
O32 P1 O12 112.97(19) . . ?
O32 P1 O2 109.50(19) . . ?
O12 P1 O2 109.96(17) . . ?
O32 P1 C22 109.37(19) . . ?
O12 P1 C22 110.59(19) . . ?
O2 P1 C22 104.08(19) . . ?
P1 O12 U1 136.36(18) . . ?
P3 O10 U1 155.06(19) . . ?
P2 O31 H31A 109.5 . . ?
P3 O30 H30A 109.5 . . ?
P2 O3 U1 151.09(18) . . ?
P1 O2 H2B 109.5 . . ?
C21 C5 C18 119.3(4) . . ?
C21 C5 P2 119.8(3) . . ?
C18 C5 P2 120.9(3) . . ?
C19A C4 C2 119.5(4) . . ?
C19A C4 P3 120.6(3) . . ?
C2 C4 P3 119.9(3) . . ?
C33 C3 N1 109.9(4) . . ?
C33 C3 H3A 109.7 . . ?
N1 C3 H3A 109.7 . . ?
C33 C3 H3B 109.7 . . ?
N1 C3 H3B 109.7 . . ?
H3A C3 H3B 108.2 . . ?
C17 C22 C20 119.7(4) . . ?
C17 C22 P1 123.2(3) . . ?
C20 C22 P1 117.1(3) . . ?
C19A C2 C4 120.6(4) 3 . ?
C19A C2 H2A 119.7 3 . ?
C4 C2 H2A 119.7 . . ?
C5 C21 C20 121.1(4) . 3_655 ?
C5 C21 H21A 119.5 . . ?
C20 C21 H21A 119.5 3_655 . ?
C21 C20 C22 119.8(4) 3_655 . ?
C21 C20 H20A 120.1 3_655 . ?
C22 C20 H20A 120.1 . . ?
C5 C18 C17 120.2(4) . 3_655 ?
C5 C18 H18A 119.9 . . ?
C17 C18 H18A 119.9 3_655 . ?
C22 C17 C18 119.9(4) . 3_655 ?
C22 C17 H17A 120.0 . . ?
C18 C17 H17A 120.0 3_655 . ?
C3 N1 C33 110.8(4) . 3_565 ?
C3 N1 H1A 109.5 . . ?
C33 N1 H1A 109.5 3_565 . ?
C3 N1 H1B 109.5 . . ?
C33 N1 H1B 109.5 3_565 . ?
H1A N1 H1B 108.1 . . ?
C3 C33 N1 108.8(4) . 3_565 ?
C3 C33 H33A 109.9 . . ?
N1 C33 H33A 109.9 3_565 . ?
C3 C33 H33B 109.9 . . ?
N1 C33 H33B 109.9 3_565 . ?
H33A C33 H33B 108.3 . . ?
C4 C19A C2 119.9(4) . 3 ?
C4 C19A H19A 120.1 . . ?
C2 C19A H19A 120.1 3 . ?
P2 O7A U1 145.71(18) 2 . ?
P3 O4A U1 160.4(2) . 2_545 ?

loop_
_geom_bond_atom_site_label_1
_geom_bond_atom_site_label_2
_geom_bond_distance
_geom_bond_site_symmetry_2
_geom_bond_publ_flag
U1 O11 1.774(3) . ?
U1 O9 1.780(3) . ?
U1 O10 2.325(3) . ?
U1 O4A 2.343(3) 2 ?
U1 O3 2.374(3) . ?
U1 O12 2.401(3) . ?
U1 O7A 2.404(3) . ?
P3 O4A 1.492(3) . ?
P3 O10 1.493(3) . ?
P3 O30 1.574(3) . ?
P3 C4 1.795(4) . ?
P2 O3 1.490(3) . ?
P2 O7A 1.511(3) 2_545 ?
P2 O31 1.574(3) . ?
P2 C5 1.801(4) . ?
P1 O32 1.505(3) . ?
P1 O12 1.505(3) . ?
P1 O2 1.577(3) . ?
P1 C22 1.801(4) . ?
O31 H31A 0.8400 . ?
O30 H30A 0.8400 . ?
O2 H2B 0.8400 . ?
C5 C21 1.381(6) . ?
C5 C18 1.392(6) . ?
C4 C19A 1.379(6) . ?
C4 C2 1.400(6) . ?
C3 C33 1.471(7) . ?
C3 N1 1.491(7) . ?
C3 H3A 0.9900 . ?
C3 H3B 0.9900 . ?
C22 C17 1.390(6) . ?
C22 C20 1.394(6) . ?
C2 C19A 1.392(6) 3 ?
C2 H2A 0.9500 . ?
C21 C20 1.386(6) 3_655 ?
C21 H21A 0.9500 . ?
C20 C21 1.386(6) 3_655 ?
C20 H20A 0.9500 . ?
C18 C17 1.398(6) 3_655 ?
C18 H18A 0.9500 . ?
C17 C18 1.398(6) 3_655 ?
C17 H17A 0.9500 . ?
N1 C33 1.504(8) 3_565 ?
N1 H1A 0.9200 . ?
N1 H1B 0.9200 . ?
C33 N1 1.504(8) 3_565 ?
C33 H33A 0.9900 . ?
C33 H33B 0.9900 . ?
C19A C2 1.392(6) 3 ?
C19A H19A 0.9500 . ?
O7A P2 1.511(3) 2 ?
O4A U1 2.343(3) 2_545 ?
